data_7237540
loop_
_publ_author_name
'Sato, Ryonosuke'
'Kawamoto, Tadashi'
'Mori, Takehiko'

_publ_section_title
;
 Asymmetrical hole/electron transport in donor--acceptor mixed-stack
 cocrystals
;
_journal_issue 3
_journal_name_full 'Journal of Materials Chemistry C'
_journal_page_first 567
_journal_paper_doi 10.1039/C8TC05190A
_journal_volume 7
_journal_year 2019
_chemical_formula_moiety 'C16 H10 S4, C12 F4 N4'
_chemical_formula_sum 'C28 H10 F4 N4 S4'
_chemical_formula_weight 606.65
_space_group_crystal_system triclinic
_space_group_IT_number 2
_space_group_name_Hall '-P 1'
_space_group_name_H-M_alt 'P -1'
_atom_sites_solution_hydrogens geom
_atom_sites_solution_primary direct
_atom_sites_solution_secondary difmap
_audit_update_record
;
2018-08-15 deposited with the CCDC.
2018-12-11 downloaded from the CCDC.
;
_cell_angle_alpha 90.88(5)
_cell_angle_beta 129.50(4)
_cell_angle_gamma 104.63(4)
_cell_formula_units_Z 1
_cell_length_a 9.092(5)
_cell_length_b 9.151(4)
_cell_length_c 10.403(6)
_cell_measurement_reflns_used 20
_cell_measurement_temperature 297
_cell_measurement_theta_max 15.10
_cell_measurement_theta_min 12.68
_cell_volume 628.0(8)
_computing_cell_refinement WinAFC
_computing_data_collection WinAFC
_computing_data_reduction WinAFC
_computing_molecular_graphics 'CrystalStructure 4.3'
_computing_publication_material 'CrystalStructure 4.3 (Rigaku, 2018)'
_computing_structure_refinement 'SHELXL Version 2018/1 (Sheldrick, 2008)'
_computing_structure_solution 'SHELXT Version 2014/5 (Sheldrick, 2014)'
_diffrn_ambient_temperature 297
_diffrn_measured_fraction_theta_full 0.999
_diffrn_measured_fraction_theta_max 0.999
_diffrn_measurement_device_type 'Rigaku AFC7R'
_diffrn_measurement_method \w-2\q
_diffrn_radiation_type 'Mo K\a'
_diffrn_radiation_wavelength 0.71069
_diffrn_reflns_av_R_equivalents 0.0931
_diffrn_reflns_av_unetI/netI 0.1410
_diffrn_reflns_Laue_measured_fraction_full 0.999
_diffrn_reflns_Laue_measured_fraction_max 0.999
_diffrn_reflns_limit_h_max 10
_diffrn_reflns_limit_h_min -10
_diffrn_reflns_limit_k_max 10
_diffrn_reflns_limit_k_min -6
_diffrn_reflns_limit_l_max 12
_diffrn_reflns_limit_l_min -12
_diffrn_reflns_number 2801
_diffrn_reflns_point_group_measured_fraction_full 0.999
_diffrn_reflns_point_group_measured_fraction_max 0.999
_diffrn_reflns_theta_full 24.998
_diffrn_reflns_theta_max 24.998
_diffrn_reflns_theta_min 2.611
_diffrn_standards_decay_% -2.678
_diffrn_standards_interval_count 150
_diffrn_standards_number 3
_exptl_absorpt_coefficient_mu 0.436
_exptl_absorpt_correction_T_max 0.990
_exptl_absorpt_correction_T_min 0.948
_exptl_absorpt_correction_type psi-scan
_exptl_absorpt_process_details '(North, Phillips & Mathews, 1968)'
_exptl_crystal_colour black
_exptl_crystal_density_diffrn 1.604
_exptl_crystal_density_method 'not measured'
_exptl_crystal_description needle
_exptl_crystal_F_000 306.00
_exptl_crystal_size_max 0.654
_exptl_crystal_size_mid 0.130
_exptl_crystal_size_min 0.022
_refine_diff_density_max 1.57
_refine_diff_density_min -0.92
_refine_ls_extinction_method none
_refine_ls_goodness_of_fit_ref 1.037
_refine_ls_hydrogen_treatment constr
_refine_ls_number_parameters 175
_refine_ls_number_reflns 2210
_refine_ls_number_restraints 20
_refine_ls_R_factor_all 0.1817
_refine_ls_R_factor_gt 0.0920
_refine_ls_shift/su_max 0.000
_refine_ls_structure_factor_coef Fsqd
_refine_ls_weighting_details 'w = 1/[\s^2^(Fo^2^)+(0.1664P)^2^+1.4094P] where P=(Fo^2^+2Fc^2^)/3'
_refine_ls_weighting_scheme calc
_refine_ls_wR_factor_gt 0.2479
_refine_ls_wR_factor_ref 0.3086
_reflns_Friedel_coverage 0.000
_reflns_number_gt 1164
_reflns_number_total 2210
_reflns_threshold_expression F^2^>2.0\s(F^2^)
_cod_data_source_file c8tc05190a2.cif
_cod_data_source_block (4T)(F4TCNQ)
_cod_original_cell_volume 628.0(7)
_cod_database_code 7237540

loop_
_space_group_symop_id
_space_group_symop_operation_xyz
1 +X,+Y,+Z
2 -X,-Y,-Z

loop_
_atom_site_label
_atom_site_type_symbol
_atom_site_fract_x
_atom_site_fract_y
_atom_site_fract_z
_atom_site_U_iso_or_equiv
_atom_site_adp_type
_atom_site_occupancy
_atom_site_site_symmetry_order
_atom_site_calc_flag
_atom_site_refinement_flags_posn
_atom_site_refinement_flags_adp
F1 F 0.1336(7) 0.4909(6) -0.1176(6) 0.0435(12) Uani 1 1 d . .
F2 F 0.7051(7) 0.3274(6) 0.2170(6) 0.0471(13) Uani 1 1 d . .
N1 N -0.0202(12) 0.2661(10) 0.0216(11) 0.060(2) Uani 1 1 d . .
N2 N 0.4789(14) 0.1243(11) 0.3115(12) 0.067(3) Uani 1 1 d . .
C1 C 0.1286(13) 0.2854(9) 0.0537(11) 0.040(2) Uani 1 1 d . .
C2 C 0.4178(14) 0.2045(10) 0.2242(11) 0.043(2) Uani 1 1 d . .
C3 C 0.3237(12) 0.3033(9) 0.1096(10) 0.0338(18) Uani 1 1 d . .
C4 C 0.4106(11) 0.3986(9) 0.0565(9) 0.0327(18) Uani 1 1 d . .
C5 C 0.3137(11) 0.4952(9) -0.0586(10) 0.0320(18) Uani 1 1 d . .
C6 C 0.6015(12) 0.4106(9) 0.1107(9) 0.0325(18) Uani 1 1 d . .
S2 S 0.2580(3) 0.3932(3) 0.5030(3) 0.0413(7) Uani 1 1 d D .
C11 C 0.3367(12) 0.2728(9) 0.6441(10) 0.039(2) Uani 1 1 d D .
C12 C 0.5233(13) 0.2720(10) 0.7106(11) 0.047(2) Uani 1 1 d D .
H12 H 0.589383 0.211247 0.785640 0.056 Uiso 1 1 calc R U
C13 C 0.6033(14) 0.3706(10) 0.6548(11) 0.046(2) Uani 1 1 d D .
H13 H 0.730213 0.384094 0.690668 0.055 Uiso 1 1 calc R U
C14 C 0.4807(12) 0.4462(9) 0.5430(10) 0.0351(19) Uani 1 1 d D .
S1 S 0.2844(5) 0.0573(3) 0.8034(4) 0.0691(10) Uani 1 1 d D .
C10 C 0.2024(12) 0.1849(8) 0.6715(9) 0.037(2) Uani 1 1 d D .
C9 C 0.0078(11) 0.1898(9) 0.6080(10) 0.0397(14) Uani 1 1 d D .
H9 H -0.062367 0.251229 0.536779 0.048 Uiso 1 1 calc R U
C8 C -0.0540(12) 0.0834(9) 0.6751(10) 0.0397(14) Uani 1 1 d D .
H8 H -0.176134 0.065900 0.649688 0.048 Uiso 1 1 calc R U
C7 C 0.0722(15) 0.0104(11) 0.7761(12) 0.062(3) Uani 1 1 d D .
H7 H 0.046740 -0.060943 0.827956 0.074 Uiso 1 1 calc R U

loop_
_atom_site_aniso_label
_atom_site_aniso_U_11
_atom_site_aniso_U_22
_atom_site_aniso_U_33
_atom_site_aniso_U_23
_atom_site_aniso_U_13
_atom_site_aniso_U_12
F1 0.037(3) 0.055(3) 0.051(3) 0.023(2) 0.033(2) 0.020(2)
F2 0.047(3) 0.062(3) 0.050(3) 0.033(3) 0.035(3) 0.030(2)
N1 0.046(5) 0.078(6) 0.069(6) 0.028(5) 0.045(5) 0.018(4)
N2 0.081(6) 0.075(6) 0.079(6) 0.047(6) 0.062(6) 0.041(5)
C1 0.045(5) 0.036(5) 0.041(5) 0.011(4) 0.032(4) 0.004(4)
C2 0.054(5) 0.045(5) 0.047(5) 0.014(5) 0.041(5) 0.013(4)
C3 0.037(4) 0.034(4) 0.035(4) 0.012(4) 0.027(4) 0.008(3)
C4 0.041(5) 0.033(4) 0.032(4) 0.010(3) 0.029(4) 0.010(4)
C5 0.033(4) 0.031(4) 0.028(4) 0.004(3) 0.020(4) 0.008(3)
C6 0.035(4) 0.037(4) 0.029(4) 0.011(4) 0.023(4) 0.012(4)
S2 0.0420(13) 0.0481(13) 0.0369(12) 0.0162(10) 0.0290(11) 0.0100(10)
C11 0.055(5) 0.029(4) 0.028(4) 0.007(3) 0.029(4) 0.003(4)
C12 0.053(6) 0.043(5) 0.050(5) 0.002(4) 0.038(5) 0.011(4)
C13 0.059(6) 0.053(5) 0.039(5) 0.021(4) 0.036(5) 0.024(5)
C14 0.042(5) 0.035(4) 0.030(4) 0.003(4) 0.029(4) 0.001(4)
S1 0.103(2) 0.0556(17) 0.0613(18) 0.0200(14) 0.0608(18) 0.0223(15)
C10 0.055(5) 0.025(4) 0.021(4) 0.002(3) 0.026(4) -0.001(4)
C9 0.037(3) 0.037(3) 0.031(3) -0.011(2) 0.026(3) -0.014(2)
C8 0.037(3) 0.037(3) 0.031(3) -0.011(2) 0.026(3) -0.014(2)
C7 0.094(7) 0.044(5) 0.059(6) 0.013(4) 0.063(6) -0.001(5)

loop_
_atom_type_symbol
_atom_type_description
_atom_type_scat_dispersion_real
_atom_type_scat_dispersion_imag
_atom_type_scat_source
C C 0.0033 0.0016
;
International Tables for Crystallography
(Vol. C, Tables 4.2.6.8 and 6.1.1.4)
;
H H 0.0000 0.0000
;
International Tables for Crystallography
(Vol. C, Table 6.1.1.4)
;
N N 0.0061 0.0033
;
International Tables for Crystallography
(Vol. C, Tables 4.2.6.8 and 6.1.1.4)
;
F F 0.0171 0.0103
;
International Tables for Crystallography
(Vol. C, Tables 4.2.6.8 and 6.1.1.4)
;
S S 0.1246 0.1234
;
International Tables for Crystallography
(Vol. C, Tables 4.2.6.8 and 6.1.1.4)
;

loop_
_geom_angle_atom_site_label_1
_geom_angle_atom_site_label_2
_geom_angle_atom_site_label_3
_geom_angle
_geom_angle_site_symmetry_1
_geom_angle_site_symmetry_3
N1 C1 C3 174.0(9) . .
N2 C2 C3 175.2(9) . .
C4 C3 C1 124.6(7) . .
C4 C3 C2 123.3(7) . .
C1 C3 C2 112.0(6) . .
C3 C4 C6 123.2(7) . .
C3 C4 C5 122.5(7) . .
C6 C4 C5 114.3(6) . .
F1 C5 C6 118.5(7) . 2_665
F1 C5 C4 118.7(6) . .
C6 C5 C4 122.8(7) 2_665 .
F2 C6 C5 117.4(7) . 2_665
F2 C6 C4 119.7(6) . .
C5 C6 C4 122.9(7) 2_665 .
C14 S2 C11 91.6(4) . .
C12 C11 C10 129.7(7) . .
C12 C11 S2 110.4(6) . .
C10 C11 S2 119.9(6) . .
C11 C12 C13 113.0(8) . .
C11 C12 H12 123.5 . .
C13 C12 H12 123.5 . .
C14 C13 C12 114.1(8) . .
C14 C13 H13 122.9 . .
C12 C13 H13 122.9 . .
C13 C14 C14 127.1(9) . 2_666
C13 C14 S2 110.8(6) . .
C14 C14 S2 122.0(8) 2_666 .
C7 S1 C10 90.1(4) . .
C9 C10 C11 130.3(7) . .
C9 C10 S1 112.5(5) . .
C11 C10 S1 117.2(6) . .
C8 C9 C10 106.9(7) . .
C8 C9 H9 126.5 . .
C10 C9 H9 126.5 . .
C7 C8 C9 115.9(7) . .
C7 C8 H8 122.0 . .
C9 C8 H8 122.0 . .
C8 C7 S1 114.5(6) . .
C8 C7 H7 122.8 . .
S1 C7 H7 122.8 . .

loop_
_geom_bond_atom_site_label_1
_geom_bond_atom_site_label_2
_geom_bond_distance
_geom_bond_site_symmetry_2
F1 C5 1.322(9) .
F2 C6 1.323(8) .
N1 C1 1.129(10) .
N2 C2 1.121(11) .
C1 C3 1.431(11) .
C2 C3 1.448(12) .
C3 C4 1.383(10) .
C4 C6 1.414(10) .
C4 C5 1.441(10) .
C5 C6 1.357(10) 2_665
S2 C14 1.713(8) .
S2 C11 1.729(7) .
C11 C12 1.368(11) .
C11 C10 1.474(11) .
C12 C13 1.379(11) .
C12 H12 0.9300 .
C13 C14 1.356(11) .
C13 H13 0.9300 .
C14 C14 1.465(14) 2_666
S1 C7 1.693(9) .
S1 C10 1.729(7) .
C10 C9 1.457(11) .
C9 C8 1.412(10) .
C9 H9 0.9300 .
C8 C7 1.320(12) .
C8 H8 0.9300 .
C7 H7 0.9300 .

loop_
_geom_torsion_atom_site_label_1
_geom_torsion_atom_site_label_2
_geom_torsion_atom_site_label_3
_geom_torsion_atom_site_label_4
_geom_torsion
_geom_torsion_site_symmetry_4
C1 C3 C4 C6 -178.2(8) .
C2 C3 C4 C6 -0.8(12) .
C1 C3 C4 C5 2.1(12) .
C2 C3 C4 C5 179.6(8) .
C3 C4 C5 F1 -1.0(11) .
C6 C4 C5 F1 179.4(6) .
C3 C4 C5 C6 179.7(8) 2_665
C6 C4 C5 C6 0.1(12) 2_665
C3 C4 C6 F2 0.2(12) .
C5 C4 C6 F2 179.8(7) .
C3 C4 C6 C5 -179.7(8) 2_665
C5 C4 C6 C5 -0.1(12) 2_665
C14 S2 C11 C12 -2.5(7) .
C14 S2 C11 C10 179.8(6) .
C10 C11 C12 C13 180.0(8) .
S2 C11 C12 C13 2.6(10) .
C11 C12 C13 C14 -1.3(11) .
C12 C13 C14 C14 -177.7(10) 2_666
C12 C13 C14 S2 -0.6(10) .
C11 S2 C14 C13 1.8(7) .
C11 S2 C14 C14 179.0(9) 2_666
C12 C11 C10 C9 176.8(9) .
S2 C11 C10 C9 -6.0(11) .
C12 C11 C10 S1 -1.4(11) .
S2 C11 C10 S1 175.8(5) .
C7 S1 C10 C9 0.4(6) .
C7 S1 C10 C11 178.9(6) .
C11 C10 C9 C8 -179.1(7) .
S1 C10 C9 C8 -0.8(8) .
C10 C9 C8 C7 1.0(10) .
C9 C8 C7 S1 -0.8(10) .
C10 S1 C7 C8 0.2(8) .
